data_4312657
loop_
_publ_author_name
'Masahiro Yamada'
'Makoto Ooidemizu'
'Yuichi Ikuta'
'Shutaro Osa'
'Naohide Matsumoto'
'Seiichiro Iijima'
'Masaaki Kojima'
'Fran\,coise Dahan'
'Jean-Pierre Tuchagues'

_publ_contact_author_email naohide@aster.sci.kumamoto-u.ac.jp
_publ_contact_author_fax +81-96-342-3390
_publ_contact_author_name 'Naohide Matsumoto'
_publ_contact_author_phone +81-96-342-3390
_publ_section_title
;
 Interlayer Interaction of Two-Dimensional Layered Spin Crossover
 Complexes [FeIIH3LMe][FeIILMe]X (X-= ClO4-, BF4-, PF6-, AsF6-, and SbF6-;
 H3LMe= Tris[2-(((2-methylimidazol-4-yl)methylidene)amino)ethyl]amine)
;
_journal_name_full 'Inorganic Chemistry'
_journal_page_first 8406
_journal_page_last 8416
_journal_paper_doi 10.1021/ic034439e
_journal_volume 42
_journal_year 2003
_chemical_formula_sum 'C42 H57 F6 Fe2 N20 P'
_chemical_formula_weight 1098.75
_chemical_name_systematic
;
 ?
;
_space_group_IT_number 146
_symmetry_cell_setting trigonal
_symmetry_space_group_name_Hall 'R 3'
_symmetry_space_group_name_H-M 'R 3 :H'
_atom_sites_solution_hydrogens geom
_atom_sites_solution_primary direct
_atom_sites_solution_secondary difmap
_audit_creation_method SHELXL-97
_cell_angle_alpha 90.00
_cell_angle_beta 90.00
_cell_angle_gamma 120.00
_cell_formula_units_Z 3
_cell_length_a 12.486(2)
_cell_length_b 12.486(2)
_cell_length_c 27.783(4)
_cell_measurement_temperature 295(2)
_cell_volume 3751.1(10)
_computing_cell_refinement 'CRYSALISRED 170, Oxford-Diffraction, 2002'
_computing_data_collection 'CRYSALIS 170, Oxford-Diffraction, 2002'
_computing_data_reduction 'CRYSALISRED 170, Oxford-Diffraction, 2002'
_computing_molecular_graphics 'ZORTEP (Zsolnai, 1996)'
_computing_structure_refinement 'SHELXL-97 (Sheldrick, 1997)'
_computing_structure_solution 'SHELXS-97 (Sheldrick, 1990)'
_diffrn_ambient_temperature 295(2)
_diffrn_measured_fraction_theta_full 0.998
_diffrn_measured_fraction_theta_max 0.998
_diffrn_measurement_device_type 'Oxford-Diffraction Xcalibur'
_diffrn_measurement_method '\w,\f scans'
_diffrn_radiation_monochromator graphite
_diffrn_radiation_source 'fine-focus sealed tube'
_diffrn_radiation_type MoK\a
_diffrn_radiation_wavelength 0.71073
_diffrn_reflns_av_R_equivalents 0.0655
_diffrn_reflns_av_sigmaI/netI 0.0660
_diffrn_reflns_limit_h_max 15
_diffrn_reflns_limit_h_min -15
_diffrn_reflns_limit_k_max 15
_diffrn_reflns_limit_k_min -14
_diffrn_reflns_limit_l_max 33
_diffrn_reflns_limit_l_min -34
_diffrn_reflns_number 9397
_diffrn_reflns_theta_full 26.07
_diffrn_reflns_theta_max 26.07
_diffrn_reflns_theta_min 3.26
_exptl_absorpt_coefficient_mu 0.689
_exptl_absorpt_correction_type none
_exptl_crystal_colour Red
_exptl_crystal_density_diffrn 1.459
_exptl_crystal_density_method 'not measured'
_exptl_crystal_description 'Prismatic Block'
_exptl_crystal_F_000 1710
_exptl_crystal_size_max 0.40
_exptl_crystal_size_mid 0.25
_exptl_crystal_size_min 0.10
_refine_diff_density_max 0.292
_refine_diff_density_min -0.235
_refine_diff_density_rms 0.051
_refine_ls_abs_structure_details 'Flack H D (1983), Acta Cryst. A39, 876-881'
_refine_ls_abs_structure_Flack 0.21(3)
_refine_ls_extinction_method none
_refine_ls_goodness_of_fit_ref 0.799
_refine_ls_hydrogen_treatment mixed
_refine_ls_matrix_type full
_refine_ls_number_parameters 236
_refine_ls_number_reflns 3192
_refine_ls_number_restraints 1
_refine_ls_restrained_S_all 0.799
_refine_ls_R_factor_all 0.0707
_refine_ls_R_factor_gt 0.0391
_refine_ls_shift/su_max 0.000
_refine_ls_shift/su_mean 0.000
_refine_ls_structure_factor_coef Fsqd
_refine_ls_weighting_details 'calc w=1/[\s^2^(Fo^2^)+(0.0268P)^2^+0.0000P] where P=(Fo^2^+2Fc^2^)/3'
_refine_ls_weighting_scheme calc
_refine_ls_wR_factor_gt 0.0716
_refine_ls_wR_factor_ref 0.0791
_reflns_number_gt 1852
_reflns_number_total 3192
_reflns_threshold_expression >2sigma(I)
_cod_data_source_file ic034439esi20030424_081629_1.cif
_cod_data_source_block a295
_cod_depositor_comments
;
The following automatic conversions were performed:

'_symmetry_cell_setting' value 'Trigonal' changed to 'trigonal'
according to the built-in table from CIF Core dictionary named
'cif_core.dic' version 2.4.1 from
2010-06-29.

'_exptl_absorpt_correction_type' value 'None' changed to
'none' according to the built-in table from CIF Core dictionary named
'cif_core.dic' version 2.4.1 from 2010-06-29.

Automatic conversion script
Id: cif_fix_values 1646 2011-03-28 12:23:43Z adriana 
;
_cod_original_cell_volume 3751.1(12)
_cod_original_sg_symbol_H-M 'R 3'
_cod_database_code 4312657

loop_
_symmetry_equiv_pos_as_xyz
'x, y, z'
'-y, x-y, z'
'-x+y, -x, z'
'x+2/3, y+1/3, z+1/3'
'-y+2/3, x-y+1/3, z+1/3'
'-x+y+2/3, -x+1/3, z+1/3'
'x+1/3, y+2/3, z+2/3'
'-y+1/3, x-y+2/3, z+2/3'
'-x+y+1/3, -x+2/3, z+2/3'

loop_
_atom_site_label
_atom_site_type_symbol
_atom_site_fract_x
_atom_site_fract_y
_atom_site_fract_z
_atom_site_U_iso_or_equiv
_atom_site_adp_type
_atom_site_occupancy
_atom_site_symmetry_multiplicity
_atom_site_calc_flag
_atom_site_refinement_flags
_atom_site_disorder_assembly
_atom_site_disorder_group
Fe1 Fe 0.3333 0.6667 0.50842(3) 0.0356(3) Uani 1 3 d S . .
N1 N 0.4551(3) 0.6186(4) 0.46903(13) 0.0434(10) Uani 1 1 d . . .
N2 N 0.3191(3) 0.5125(3) 0.55000(12) 0.0393(8) Uani 1 1 d . . .
N3 N 0.3201(3) 0.3723(3) 0.59942(13) 0.0545(10) Uani 1 1 d . . .
N4 N 0.3333 0.6667 0.3933(3) 0.049(2) Uani 1 3 d S . .
C1 C 0.4689(5) 0.5347(5) 0.4894(2) 0.0488(15) Uani 1 1 d . . .
H1 H 0.5228 0.5110 0.4767 0.054 Uiso 1 1 calc R . .
C2 C 0.4005(4) 0.4777(4) 0.53212(15) 0.0426(10) Uani 1 1 d . . .
C3 C 0.3997(5) 0.3906(4) 0.56297(16) 0.0546(13) Uani 1 1 d . . .
H3 H 0.4458 0.3513 0.5594 0.060 Uiso 1 1 calc R . .
C4 C 0.2736(4) 0.4470(4) 0.59029(16) 0.0414(11) Uani 1 1 d . . .
C5 C 0.1832(5) 0.4542(5) 0.62302(17) 0.0599(14) Uani 1 1 d . . .
H5A H 0.1606 0.5115 0.6102 0.066 Uiso 1 1 calc R . .
H5B H 0.2199 0.4817 0.6542 0.066 Uiso 1 1 calc R . .
H5C H 0.1108 0.3739 0.6258 0.066 Uiso 1 1 calc R . .
C6 C 0.5203(4) 0.6759(4) 0.42553(15) 0.0540(13) Uani 1 1 d . . .
H6A H 0.5816 0.6516 0.4192 0.059 Uiso 1 1 calc R . .
H6B H 0.5629 0.7651 0.4290 0.059 Uiso 1 1 calc R . .
C7 C 0.4305(5) 0.6371(5) 0.38391(18) 0.0548(14) Uani 1 1 d . . .
H7A H 0.4747 0.6792 0.3549 0.060 Uiso 1 1 calc R . .
H7B H 0.3936 0.5488 0.3787 0.060 Uiso 1 1 calc R . .
Fe2 Fe 0.6667 0.3333 0.77799(4) 0.0369(3) Uani 1 3 d S . .
N5 N 0.6177(4) 0.4531(3) 0.81700(13) 0.0446(10) Uani 1 1 d . . .
N6 N 0.5122(3) 0.3181(3) 0.73653(12) 0.0403(9) Uani 1 1 d . . .
N7 N 0.3730(4) 0.3201(4) 0.68749(13) 0.0568(10) Uani 1 1 d . . .
H7 H 0.3237 0.3035 0.6635 0.063 Uiso 1 1 calc R . .
N8 N 0.6667 0.3333 0.8937(3) 0.051(2) Uani 1 3 d S . .
C8 C 0.5348(5) 0.4678(5) 0.7968(2) 0.0507(16) Uani 1 1 d . . .
H8 H 0.5130 0.5233 0.8094 0.056 Uiso 1 1 calc R . .
C9 C 0.4754(4) 0.3982(4) 0.75457(15) 0.0431(10) Uani 1 1 d . . .
C10 C 0.3911(4) 0.3985(5) 0.72397(17) 0.0593(14) Uani 1 1 d . . .
H10 H 0.3522 0.4450 0.7275 0.065 Uiso 1 1 calc R . .
C11 C 0.4467(4) 0.2732(4) 0.69610(15) 0.0416(11) Uani 1 1 d . . .
C12 C 0.4534(4) 0.1834(5) 0.66363(17) 0.0580(13) Uani 1 1 d . . .
H12A H 0.5107 0.1607 0.6764 0.064 Uiso 1 1 calc R . .
H12B H 0.4807 0.2200 0.6324 0.064 Uiso 1 1 calc R . .
H12C H 0.3730 0.1111 0.6609 0.064 Uiso 1 1 calc R . .
C13 C 0.6766(5) 0.5206(4) 0.86089(15) 0.0559(13) Uani 1 1 d . . .
H13A H 0.6521 0.5817 0.8672 0.061 Uiso 1 1 calc R . .
H13B H 0.7658 0.5632 0.8573 0.061 Uiso 1 1 calc R . .
C14 C 0.6373(5) 0.4289(5) 0.90291(18) 0.0567(14) Uani 1 1 d . . .
H14A H 0.6790 0.4729 0.9320 0.062 Uiso 1 1 calc R . .
H14B H 0.5489 0.3918 0.9080 0.062 Uiso 1 1 calc R . .
P1 P 0.3333 0.6667 0.8285(4) 0.0540(15) Uani 0.50 3 d SP . 1
F1 F 0.3548(7) 0.7805(7) 0.8611(3) 0.092(2) Uani 0.50 1 d P A 1
F2 F 0.4465(9) 0.7567(12) 0.7959(5) 0.089(3) Uani 0.50 1 d P B 1
P2 P 0.3333 0.6667 0.7904(4) 0.0504(15) Uani 0.50 3 d SP . 2
F3 F 0.3116(7) 0.7576(7) 0.7579(3) 0.093(3) Uani 0.50 1 d P C 2
F4 F 0.4252(12) 0.7795(10) 0.8240(5) 0.091(4) Uani 0.50 1 d P D 2

loop_
_atom_site_aniso_label
_atom_site_aniso_U_11
_atom_site_aniso_U_22
_atom_site_aniso_U_33
_atom_site_aniso_U_23
_atom_site_aniso_U_13
_atom_site_aniso_U_12
Fe1 0.0367(4) 0.0367(4) 0.0335(7) 0.000 0.000 0.0183(2)
N1 0.047(2) 0.053(3) 0.034(2) 0.003(2) 0.0028(19) 0.027(2)
N2 0.045(2) 0.043(2) 0.033(2) 0.0007(17) -0.0018(16) 0.0247(18)
N3 0.070(3) 0.053(2) 0.050(2) 0.008(2) 0.007(2) 0.038(2)
N4 0.047(3) 0.047(3) 0.054(5) 0.000 0.000 0.0234(16)
C1 0.056(4) 0.066(4) 0.040(4) -0.004(3) 0.001(3) 0.042(3)
C2 0.053(3) 0.051(3) 0.032(2) 0.001(2) 0.001(2) 0.033(2)
C3 0.080(4) 0.063(3) 0.042(3) 0.005(2) 0.004(3) 0.052(3)
C4 0.048(3) 0.034(3) 0.035(3) 0.000(2) -0.003(2) 0.015(2)
C5 0.068(4) 0.064(3) 0.048(3) 0.011(3) 0.017(3) 0.033(3)
C6 0.050(3) 0.070(4) 0.044(3) 0.020(3) 0.018(2) 0.032(3)
C7 0.066(4) 0.067(4) 0.039(3) 0.000(3) 0.007(3) 0.039(3)
Fe2 0.0380(5) 0.0380(5) 0.0347(7) 0.000 0.000 0.0190(2)
N5 0.057(3) 0.045(2) 0.030(2) -0.0044(18) -0.001(2) 0.024(2)
N6 0.044(2) 0.043(2) 0.035(2) -0.0036(16) -0.0019(17) 0.0229(18)
N7 0.064(3) 0.082(3) 0.042(2) -0.005(2) -0.015(2) 0.050(2)
N8 0.055(4) 0.055(4) 0.042(5) 0.000 0.000 0.0277(18)
C8 0.070(4) 0.060(4) 0.044(4) -0.005(3) 0.003(3) 0.049(3)
C9 0.051(3) 0.050(3) 0.035(2) -0.002(2) -0.005(2) 0.031(2)
C10 0.074(4) 0.085(4) 0.047(3) -0.006(3) -0.006(3) 0.061(3)
C11 0.039(3) 0.047(3) 0.035(3) 0.003(2) 0.001(2) 0.019(2)
C12 0.060(3) 0.072(4) 0.046(3) -0.010(3) -0.008(3) 0.036(3)
C13 0.078(4) 0.049(3) 0.046(3) -0.014(2) -0.015(3) 0.036(3)
C14 0.070(4) 0.069(4) 0.040(3) -0.017(3) -0.005(3) 0.041(3)
P1 0.039(3) 0.039(3) 0.084(6) 0.000 0.000 0.0196(16)
F1 0.090(6) 0.073(5) 0.118(7) -0.025(5) -0.012(5) 0.045(5)
F2 0.046(5) 0.069(9) 0.126(10) 0.037(8) 0.020(7) 0.009(6)
P2 0.030(3) 0.030(3) 0.090(6) 0.000 0.000 0.0152(15)
F3 0.092(6) 0.084(6) 0.114(7) 0.027(5) -0.005(5) 0.053(5)
F4 0.079(9) 0.049(5) 0.130(11) -0.036(7) -0.045(8) 0.020(6)

loop_
_atom_type_symbol
_atom_type_description
_atom_type_scat_dispersion_real
_atom_type_scat_dispersion_imag
_atom_type_scat_source
C C 0.0033 0.0016 'International Tables Vol C Tables 4.2.6.8 and 6.1.1.4'
H H 0.0000 0.0000 'International Tables Vol C Tables 4.2.6.8 and 6.1.1.4'
N N 0.0061 0.0033 'International Tables Vol C Tables 4.2.6.8 and 6.1.1.4'
F F 0.0171 0.0103 'International Tables Vol C Tables 4.2.6.8 and 6.1.1.4'
P P 0.1023 0.0942 'International Tables Vol C Tables 4.2.6.8 and 6.1.1.4'
Fe Fe 0.3463 0.8444 'International Tables Vol C Tables 4.2.6.8 and 6.1.1.4'

loop_
_geom_angle_atom_site_label_1
_geom_angle_atom_site_label_2
_geom_angle_atom_site_label_3
_geom_angle
_geom_angle_site_symmetry_1
_geom_angle_site_symmetry_3
_geom_angle_publ_flag
N2 Fe1 N2 94.41(13) 3_565 2_665 ?
N2 Fe1 N2 94.41(13) 3_565 . ?
N2 Fe1 N2 94.41(13) 2_665 . ?
N2 Fe1 N1 91.65(13) 3_565 2_665 ?
N2 Fe1 N1 77.48(14) 2_665 2_665 ?
N2 Fe1 N1 170.24(14) . 2_665 ?
N2 Fe1 N1 77.48(14) 3_565 3_565 ?
N2 Fe1 N1 170.24(14) 2_665 3_565 ?
N2 Fe1 N1 91.65(13) . 3_565 ?
N1 Fe1 N1 97.14(13) 2_665 3_565 ?
N2 Fe1 N1 170.24(14) 3_565 . ?
N2 Fe1 N1 91.65(13) 2_665 . ?
N2 Fe1 N1 77.48(14) . . ?
N1 Fe1 N1 97.14(13) 2_665 . ?
N1 Fe1 N1 97.14(13) 3_565 . ?
C1 N1 C6 120.6(4) . . ?
C1 N1 Fe1 113.6(3) . . ?
C6 N1 Fe1 125.8(3) . . ?
C4 N2 C2 105.3(3) . . ?
C4 N2 Fe1 144.0(3) . . ?
C2 N2 Fe1 109.9(3) . . ?
C4 N3 C3 106.0(4) . . ?
C7 N4 C7 116.9(2) 2_665 3_565 ?
C7 N4 C7 116.9(2) 2_665 . ?
C7 N4 C7 116.9(2) 3_565 . ?
N1 C1 C2 119.0(5) . . ?
N1 C1 H1 120.5 . . ?
C2 C1 H1 120.5 . . ?
C3 C2 N2 107.9(4) . . ?
C3 C2 C1 132.5(5) . . ?
N2 C2 C1 119.6(4) . . ?
N3 C3 C2 108.3(4) . . ?
N3 C3 H3 125.9 . . ?
C2 C3 H3 125.9 . . ?
N2 C4 N3 112.5(4) . . ?
N2 C4 C5 125.4(4) . . ?
N3 C4 C5 122.0(4) . . ?
C4 C5 H5A 109.5 . . ?
C4 C5 H5B 109.5 . . ?
H5A C5 H5B 109.5 . . ?
C4 C5 H5C 109.5 . . ?
H5A C5 H5C 109.5 . . ?
H5B C5 H5C 109.5 . . ?
N1 C6 C7 109.9(4) . . ?
N1 C6 H6A 109.7 . . ?
C7 C6 H6A 109.7 . . ?
N1 C6 H6B 109.7 . . ?
C7 C6 H6B 109.7 . . ?
H6A C6 H6B 108.2 . . ?
N4 C7 C6 111.1(5) . . ?
N4 C7 H7A 109.4 . . ?
C6 C7 H7A 109.4 . . ?
N4 C7 H7B 109.4 . . ?
C6 C7 H7B 109.4 . . ?
H7A C7 H7B 108.0 . . ?
N5 Fe2 N5 97.18(14) 3_665 2_655 ?
N5 Fe2 N5 97.18(14) 3_665 . ?
N5 Fe2 N5 97.18(14) 2_655 . ?
N5 Fe2 N6 91.68(13) 3_665 2_655 ?
N5 Fe2 N6 77.36(14) 2_655 2_655 ?
N5 Fe2 N6 170.15(14) . 2_655 ?
N5 Fe2 N6 77.36(14) 3_665 3_665 ?
N5 Fe2 N6 170.15(14) 2_655 3_665 ?
N5 Fe2 N6 91.68(13) . 3_665 ?
N6 Fe2 N6 94.47(13) 2_655 3_665 ?
N5 Fe2 N6 170.15(14) 3_665 . ?
N5 Fe2 N6 91.68(13) 2_655 . ?
N5 Fe2 N6 77.36(14) . . ?
N6 Fe2 N6 94.47(13) 2_655 . ?
N6 Fe2 N6 94.47(13) 3_665 . ?
C8 N5 C13 120.0(4) . . ?
C8 N5 Fe2 114.2(3) . . ?
C13 N5 Fe2 125.7(3) . . ?
C11 N6 C9 104.6(4) . . ?
C11 N6 Fe2 144.4(3) . . ?
C9 N6 Fe2 110.2(3) . . ?
C11 N7 C10 106.4(4) . . ?
C11 N7 H7 126.8 . . ?
C10 N7 H7 126.8 . . ?
C14 N8 C14 116.9(2) 3_665 2_655 ?
C14 N8 C14 116.9(2) 3_665 . ?
C14 N8 C14 116.9(2) 2_655 . ?
N5 C8 C9 119.3(5) . . ?
N5 C8 H8 120.4 . . ?
C9 C8 H8 120.4 . . ?
C10 C9 N6 108.2(4) . . ?
C10 C9 C8 133.1(5) . . ?
N6 C9 C8 118.5(4) . . ?
N7 C10 C9 108.6(4) . . ?
N7 C10 H10 125.7 . . ?
C9 C10 H10 125.7 . . ?
N6 C11 N7 112.2(4) . . ?
N6 C11 C12 125.4(4) . . ?
N7 C11 C12 122.5(4) . . ?
C11 C12 H12A 109.5 . . ?
C11 C12 H12B 109.5 . . ?
H12A C12 H12B 109.5 . . ?
C11 C12 H12C 109.5 . . ?
H12A C12 H12C 109.5 . . ?
H12B C12 H12C 109.5 . . ?
N5 C13 C14 109.0(4) . . ?
N5 C13 H13A 109.9 . . ?
C14 C13 H13A 109.9 . . ?
N5 C13 H13B 109.9 . . ?
C14 C13 H13B 109.9 . . ?
H13A C13 H13B 108.3 . . ?
N8 C14 C13 111.4(5) . . ?
N8 C14 H14A 109.4 . . ?
C13 C14 H14A 109.4 . . ?
N8 C14 H14B 109.4 . . ?
C13 C14 H14B 109.4 . . ?
H14A C14 H14B 108.0 . . ?
F2 P1 F2 90.4(9) 2_665 . ?
F2 P1 F2 90.4(9) 2_665 3_565 ?
F2 P1 F2 90.4(9) . 3_565 ?
F2 P1 F1 88.9(6) 2_665 . ?
F2 P1 F1 90.0(6) . . ?
F2 P1 F1 179.2(8) 3_565 . ?
F2 P1 F1 90.0(6) 2_665 2_665 ?
F2 P1 F1 179.2(8) . 2_665 ?
F2 P1 F1 88.9(6) 3_565 2_665 ?
F1 P1 F1 90.7(6) . 2_665 ?
F2 P1 F1 179.2(8) 2_665 3_565 ?
F2 P1 F1 88.9(6) . 3_565 ?
F2 P1 F1 90.0(6) 3_565 3_565 ?
F1 P1 F1 90.7(6) . 3_565 ?
F1 P1 F1 90.7(6) 2_665 3_565 ?
F3 P2 F3 90.4(7) . 2_665 ?
F3 P2 F3 90.4(7) . 3_565 ?
F3 P2 F3 90.4(6) 2_665 3_565 ?
F3 P2 F4 89.9(6) . 2_665 ?
F3 P2 F4 90.4(7) 2_665 2_665 ?
F3 P2 F4 179.2(9) 3_565 2_665 ?
F3 P2 F4 90.4(7) . . ?
F3 P2 F4 179.2(9) 2_665 . ?
F3 P2 F4 89.9(6) 3_565 . ?
F4 P2 F4 89.4(9) 2_665 . ?
F3 P2 F4 179.2(9) . 3_565 ?
F3 P2 F4 89.9(6) 2_665 3_565 ?
F3 P2 F4 90.4(6) 3_565 3_565 ?
F4 P2 F4 89.4(9) 2_665 3_565 ?
F4 P2 F4 89.4(9) . 3_565 ?

loop_
_geom_bond_atom_site_label_1
_geom_bond_atom_site_label_2
_geom_bond_distance
_geom_bond_site_symmetry_2
_geom_bond_publ_flag
Fe1 N2 2.175(3) 3_565 ?
Fe1 N2 2.175(3) 2_665 ?
Fe1 N2 2.175(3) . ?
Fe1 N1 2.187(4) 2_665 ?
Fe1 N1 2.187(4) 3_565 ?
Fe1 N1 2.187(4) . ?
N1 C1 1.277(6) . ?
N1 C6 1.433(5) . ?
N2 C4 1.334(5) . ?
N2 C2 1.381(5) . ?
N3 C4 1.348(6) . ?
N3 C3 1.355(5) . ?
N4 C7 1.457(5) 2_665 ?
N4 C7 1.457(5) 3_565 ?
N4 C7 1.457(5) . ?
C1 C2 1.426(7) . ?
C1 H1 0.9300 . ?
C2 C3 1.381(6) . ?
C3 H3 0.9300 . ?
C4 C5 1.487(6) . ?
C5 H5A 0.9600 . ?
C5 H5B 0.9600 . ?
C5 H5C 0.9600 . ?
C6 C7 1.512(6) . ?
C6 H6A 0.9700 . ?
C6 H6B 0.9700 . ?
C7 H7A 0.9700 . ?
C7 H7B 0.9700 . ?
Fe2 N5 2.168(4) 3_665 ?
Fe2 N5 2.168(4) 2_655 ?
Fe2 N5 2.168(4) . ?
Fe2 N6 2.171(4) 2_655 ?
Fe2 N6 2.171(4) 3_665 ?
Fe2 N6 2.171(4) . ?
N5 C8 1.269(6) . ?
N5 C13 1.455(5) . ?
N6 C11 1.336(5) . ?
N6 C9 1.387(5) . ?
N7 C11 1.337(6) . ?
N7 C10 1.348(5) . ?
N7 H7 0.8600 . ?
N8 C14 1.436(5) 3_665 ?
N8 C14 1.436(5) 2_655 ?
N8 C14 1.436(5) . ?
C8 C9 1.427(7) . ?
C8 H8 0.9300 . ?
C9 C10 1.354(6) . ?
C10 H10 0.9300 . ?
C11 C12 1.473(6) . ?
C12 H12A 0.9600 . ?
C12 H12B 0.9600 . ?
C12 H12C 0.9600 . ?
C13 C14 1.534(7) . ?
C13 H13A 0.9700 . ?
C13 H13B 0.9700 . ?
C14 H14A 0.9700 . ?
C14 H14B 0.9700 . ?
P1 F2 1.578(11) 2_665 ?
P1 F2 1.578(12) . ?
P1 F2 1.578(11) 3_565 ?
P1 F1 1.591(10) . ?
P1 F1 1.591(10) 2_665 ?
P1 F1 1.591(10) 3_565 ?
P2 F3 1.578(9) . ?
P2 F3 1.578(9) 2_665 ?
P2 F3 1.578(9) 3_565 ?
P2 F4 1.598(11) 2_665 ?
P2 F4 1.598(11) . ?
P2 F4 1.598(11) 3_565 ?

loop_
_geom_hbond_atom_site_label_D
_geom_hbond_atom_site_label_H
_geom_hbond_atom_site_label_A
_geom_hbond_distance_DH
_geom_hbond_distance_HA
_geom_hbond_distance_DA
_geom_hbond_angle_DHA
_geom_hbond_site_symmetry_A
N7 H7 N3 0.86 1.99 2.698(5) 139.4 .
